data_7116650
loop_
_publ_author_name
'Yuanhao Wang'
'Xiaoqiang Lei'
'Yefeng Tang'

_publ_section_title
;
 Rh(II)-catalyzed cycloadditions of 1-tosyl 1,2,3-triazoles with
 2H-azirines: switchable reactivity of Rh-azavinylcarbene as [2C]- or
 aza-[3C]-synthon
;
_journal_name_full Chem.Commun.
_journal_page_first 4507
_journal_paper_doi 10.1039/C5cc00268K
_journal_volume 51
_journal_year 2015
_chemical_formula_moiety 'C30 H23 Br N2 O3 S'
_chemical_formula_sum 'C30 H23 Br N2 O3 S'
_chemical_formula_weight 571.47
_chemical_name_systematic
;
 ?
;
_space_group_crystal_system monoclinic
_space_group_IT_number 14
_space_group_name_Hall '-P 2ybc'
_space_group_name_H-M_alt 'P 1 21/c 1'
_symmetry_space_group_name_Hall '-P 2ybc'
_symmetry_space_group_name_H-M 'P 1 21/c 1'
_atom_sites_solution_hydrogens mixed
_atom_sites_solution_primary iterative
_audit_creation_date 2014-07-04
_audit_creation_method
;
  Olex2 1.2
  (compiled Apr 23 2013 17:54:37, GUI svn.r4466)
;
_audit_update_record
;
2014-11-04 deposited with the CCDC.
2015-02-09 downloaded from the CCDC.
;
_cell_angle_alpha 90
_cell_angle_beta 90.857(5)
_cell_angle_gamma 90
_cell_formula_units_Z 4
_cell_length_a 15.2526(8)
_cell_length_b 8.7689(4)
_cell_length_c 19.1451(11)
_cell_measurement_reflns_used 3171
_cell_measurement_temperature 180.00(10)
_cell_measurement_theta_max 28.3200
_cell_measurement_theta_min 3.9150
_cell_volume 2560.3(2)
_computing_cell_refinement
;
CrysAlisPro, Agilent Technologies,
Version 1.171.36.32 (release 02-08-2013 CrysAlis171 .NET)
(compiled Aug  2 2013,16:46:58)
;
_computing_data_collection
;
CrysAlisPro, Agilent Technologies,
Version 1.171.36.32 (release 02-08-2013 CrysAlis171 .NET)
(compiled Aug  2 2013,16:46:58)
;
_computing_data_reduction
;
CrysAlisPro, Agilent Technologies,
Version 1.171.36.32 (release 02-08-2013 CrysAlis171 .NET)
(compiled Aug  2 2013,16:46:58)
;
_computing_molecular_graphics
;
O. V. Dolomanov, L. J. Bourhis, R. J. Gildea, J. A. K. Howard and H. Puschmann,
OLEX2: a complete structure solution, refinement and analysis program.
J. Appl. Cryst. (2009). 42, 339-341.
;
_computing_publication_material
;
O. V. Dolomanov, L. J. Bourhis, R. J. Gildea, J. A. K. Howard and H. Puschmann,
OLEX2: a complete structure solution, refinement and analysis program.
J. Appl. Cryst. (2009). 42, 339-341.
;
_computing_structure_refinement
;
XL, G.M. Sheldrick, Acta Cryst.
(2008). A64, 112-122
;
_computing_structure_solution 'SUPERFLIP, J. Appl. Cryst. (2007) 40, 786-790'
_diffrn_ambient_temperature 180.00(10)
_diffrn_detector_area_resol_mean 10.3914
_diffrn_measured_fraction_theta_full 0.9903
_diffrn_measured_fraction_theta_max 0.8364
_diffrn_measurement_details
;
  1 omega  -87.00   -4.00   1.0000    7.0000
omega____ theta____ kappa____ phi______ frames
    -      -11.5610  -38.0000  -90.0000 83

  2 omega  -80.00   11.00   1.0000    7.0000
omega____ theta____ kappa____ phi______ frames
    -      -11.5610  -57.0000 -180.0000 91
;
_diffrn_measurement_device_type 'SuperNova, Dual, Cu at zero, Atlas'
_diffrn_measurement_method '\w scans'
_diffrn_orient_matrix_UB_11 0.0110125000
_diffrn_orient_matrix_UB_12 0.0000975000
_diffrn_orient_matrix_UB_13 0.0361370000
_diffrn_orient_matrix_UB_21 -0.0451496000
_diffrn_orient_matrix_UB_22 -0.0031772000
_diffrn_orient_matrix_UB_23 0.0082507000
_diffrn_orient_matrix_UB_31 0.0017630000
_diffrn_orient_matrix_UB_32 -0.0807961000
_diffrn_orient_matrix_UB_33 -0.0002772000
_diffrn_radiation_monochromator mirror
_diffrn_radiation_type 'Mo K\a'
_diffrn_radiation_wavelength 0.7107
_diffrn_reflns_av_R_equivalents 0.0349
_diffrn_reflns_av_unetI/netI 0.0574
_diffrn_reflns_Laue_measured_fraction_full 0.994
_diffrn_reflns_Laue_measured_fraction_max 0.994
_diffrn_reflns_limit_h_max 12
_diffrn_reflns_limit_h_min -18
_diffrn_reflns_limit_k_max 10
_diffrn_reflns_limit_k_min -8
_diffrn_reflns_limit_l_max 23
_diffrn_reflns_limit_l_min -23
_diffrn_reflns_number 10317
_diffrn_reflns_point_group_measured_fraction_full 0.994
_diffrn_reflns_point_group_measured_fraction_max 0.994
_diffrn_reflns_theta_full 25.242
_diffrn_reflns_theta_max 26.020
_diffrn_reflns_theta_min 3.441
_diffrn_source 'SuperNova (Mo) X-ray Source'
_exptl_absorpt_coefficient_mu 1.723
_exptl_absorpt_correction_T_max 1.00000
_exptl_absorpt_correction_T_min 0.64515
_exptl_absorpt_correction_type multi-scan
_exptl_absorpt_process_details
;
CrysAlisPro, Agilent Technologies,
Version 1.171.36.32 (release 02-08-2013 CrysAlis171 .NET)
(compiled Aug  2 2013,16:46:58)
Empirical absorption correction using spherical harmonics,
 implemented in SCALE3 ABSPACK scaling algorithm.
;
_exptl_crystal_density_diffrn 1.483
_exptl_crystal_F_000 1168
_exptl_crystal_size_max 0.2
_exptl_crystal_size_mid 0.1
_exptl_crystal_size_min 0.1
_refine_diff_density_max 0.722
_refine_diff_density_min -0.883
_refine_diff_density_rms 0.076
_refine_ls_extinction_method none
_refine_ls_goodness_of_fit_ref 1.046
_refine_ls_hydrogen_treatment mixed
_refine_ls_matrix_type full
_refine_ls_number_parameters 339
_refine_ls_number_reflns 5004
_refine_ls_number_restraints 0
_refine_ls_restrained_S_all 1.046
_refine_ls_R_factor_all 0.0791
_refine_ls_R_factor_gt 0.0502
_refine_ls_shift/su_max 0.001
_refine_ls_shift/su_mean 0.000
_refine_ls_structure_factor_coef Fsqd
_refine_ls_weighting_details 'w=1/[\s^2^(Fo^2^)+(0.0332P)^2^+3.3467P] where P=(Fo^2^+2Fc^2^)/3'
_refine_ls_weighting_scheme calc
_refine_ls_wR_factor_gt 0.0997
_refine_ls_wR_factor_ref 0.1125
_reflns_Friedel_coverage 0.000
_reflns_number_gt 3632
_reflns_number_total 5004
_reflns_threshold_expression 'I > 2\s(I)'
_cod_data_source_file c5cc00268k2.cif
_cod_data_source_block exp_3783
_cod_database_code 7116650
_chemical_oxdiff_formula 'C1 N1'
_reflns_odcompleteness_completeness 99.03
_reflns_odcompleteness_iscentric 1
_reflns_odcompleteness_theta 25.97
_olex2_refinement_description
;
1. Fixed Uiso
 At 1.2 times of:
  All C(H) groups
 At 1.5 times of:
  All C(H,H,H) groups
2.a Aromatic/amide H refined with riding coordinates:
 C3(H3), C6(H6), C7(H7), C8(H8), C9(H9), C10(H10), C12(H12), C13(H13),
 C14(H14), C15(H15), C16(H16), C19(H19), C20(H20), C22(H22), C23(H23), C25(H25),
  C26(H26), C28(H28), C29(H29)
2.b Idealised Me refined as rotating group:
 C30(H30A,H30B,H30C)
;
_shelx_estimated_absorpt_t_max 0.847
_shelx_estimated_absorpt_t_min 0.724
_shelx_space_group_comment
;
The symmetry employed for this shelxl refinement is uniquely defined
by the following loop, which should always be used as a source of
symmetry information in preference to the above space-group names.
They are only intended as comments.
;
_shelxl_version_number 2013-3

loop_
_space_group_symop_operation_xyz
'x, y, z'
'-x, y+1/2, -z+1/2'
'-x, -y, -z'
'x, -y-1/2, z-1/2'

loop_
_atom_site_label
_atom_site_type_symbol
_atom_site_fract_x
_atom_site_fract_y
_atom_site_fract_z
_atom_site_U_iso_or_equiv
_atom_site_adp_type
_atom_site_occupancy
_atom_site_site_symmetry_order
_atom_site_calc_flag
_atom_site_refinement_flags_posn
_atom_site_refinement_flags_adp
Br1 Br -0.01366(3) 0.61772(5) 0.73768(2) 0.05334(17) Uani 1 1 d . .
C1 C 0.2986(2) 0.7610(3) 0.53283(17) 0.0213(7) Uani 1 1 d . .
C2 C 0.3279(2) 0.8944(3) 0.56481(17) 0.0203(7) Uani 1 1 d . .
C3 C 0.3996(2) 0.8592(3) 0.60914(17) 0.0227(7) Uani 1 1 d . .
H3 H 0.4315 0.9290 0.6377 0.027 Uiso 1 1 calc R U
C4 C 0.4150(2) 0.7049(3) 0.60340(17) 0.0218(7) Uani 1 1 d . .
C5 C 0.4847(2) 0.6103(3) 0.63414(18) 0.0243(7) Uani 1 1 d . .
C6 C 0.5260(2) 0.6543(4) 0.69644(19) 0.0294(8) Uani 1 1 d . .
H6 H 0.5077 0.7443 0.7197 0.035 Uiso 1 1 calc R U
C7 C 0.5932(2) 0.5677(4) 0.7244(2) 0.0366(9) Uani 1 1 d . .
H7 H 0.6210 0.5989 0.7668 0.044 Uiso 1 1 calc R U
C8 C 0.6206(3) 0.4356(4) 0.6915(2) 0.0429(10) Uani 1 1 d . .
H8 H 0.6670 0.3765 0.7111 0.051 Uiso 1 1 calc R U
C9 C 0.5797(2) 0.3906(4) 0.6297(2) 0.0394(10) Uani 1 1 d . .
H9 H 0.5978 0.3002 0.6067 0.047 Uiso 1 1 calc R U
C10 C 0.5126(2) 0.4779(4) 0.60190(19) 0.0305(8) Uani 1 1 d . .
H10 H 0.4849 0.4464 0.5596 0.037 Uiso 1 1 calc R U
C11 C 0.2213(2) 0.7251(4) 0.48978(18) 0.0241(7) Uani 1 1 d . .
C12 C 0.1763(2) 0.5883(4) 0.5003(2) 0.0335(9) Uani 1 1 d . .
H12 H 0.1975 0.5173 0.5340 0.040 Uiso 1 1 calc R U
C13 C 0.1015(2) 0.5558(4) 0.4623(2) 0.0455(11) Uani 1 1 d . .
H13 H 0.0721 0.4616 0.4691 0.055 Uiso 1 1 calc R U
C14 C 0.0685(3) 0.6597(5) 0.4140(2) 0.0492(12) Uani 1 1 d . .
H14 H 0.0160 0.6380 0.3885 0.059 Uiso 1 1 calc R U
C15 C 0.1124(2) 0.7942(5) 0.4033(2) 0.0398(10) Uani 1 1 d . .
H15 H 0.0902 0.8656 0.3701 0.048 Uiso 1 1 calc R U
C16 C 0.1883(2) 0.8262(4) 0.44011(18) 0.0294(8) Uani 1 1 d . .
H16 H 0.2185 0.9189 0.4315 0.035 Uiso 1 1 calc R U
C17 C 0.1982(2) 1.0658(4) 0.56109(18) 0.0266(8) Uani 1 1 d . .
C18 C 0.1500(2) 0.9571(3) 0.60717(18) 0.0243(7) Uani 1 1 d . .
C19 C 0.1828(2) 0.9041(4) 0.67021(18) 0.0288(8) Uani 1 1 d . .
H19 H 0.2392 0.9353 0.6863 0.035 Uiso 1 1 calc R U
C20 C 0.1333(2) 0.8052(4) 0.71002(19) 0.0331(9) Uani 1 1 d . .
H20 H 0.1550 0.7698 0.7539 0.040 Uiso 1 1 calc R U
C21 C 0.0520(2) 0.7588(4) 0.68527(19) 0.0307(8) Uani 1 1 d . .
C22 C 0.0174(2) 0.8126(4) 0.6234(2) 0.0326(8) Uani 1 1 d . .
H22 H -0.0391 0.7816 0.6076 0.039 Uiso 1 1 calc R U
C23 C 0.0671(2) 0.9130(4) 0.58478(19) 0.0311(8) Uani 1 1 d . .
H23 H 0.0440 0.9525 0.5421 0.037 Uiso 1 1 calc R U
C24 C 0.3288(2) 1.1506(3) 0.42692(19) 0.0259(8) Uani 1 1 d . .
C25 C 0.2619(2) 1.2317(4) 0.3940(2) 0.0313(8) Uani 1 1 d . .
H25 H 0.2304 1.3077 0.4186 0.038 Uiso 1 1 calc R U
C26 C 0.2418(3) 1.2002(4) 0.3251(2) 0.0392(9) Uani 1 1 d . .
H26 H 0.1961 1.2554 0.3023 0.047 Uiso 1 1 calc R U
C27 C 0.2871(3) 1.0889(5) 0.2883(2) 0.0409(10) Uani 1 1 d . .
C28 C 0.3545(3) 1.0112(4) 0.3225(2) 0.0394(10) Uani 1 1 d . .
H28 H 0.3867 0.9363 0.2978 0.047 Uiso 1 1 calc R U
C29 C 0.3757(2) 1.0406(4) 0.3915(2) 0.0327(9) Uani 1 1 d . .
H29 H 0.4217 0.9862 0.4144 0.039 Uiso 1 1 calc R U
C30 C 0.2675(3) 1.0603(6) 0.2111(2) 0.0602(13) Uani 1 1 d . .
H30A H 0.2061 1.0855 0.2007 0.090 Uiso 1 1 calc R U
H30B H 0.2780 0.9527 0.2002 0.090 Uiso 1 1 calc R U
H30C H 0.3057 1.1244 0.1827 0.090 Uiso 1 1 calc R U
N1 N 0.35305(18) 0.6490(3) 0.55783(16) 0.0233(6) Uani 1 1 d . .
N2 N 0.28958(17) 1.0433(3) 0.55689(14) 0.0213(6) Uani 1 1 d . .
O1 O 0.16101(16) 1.1658(3) 0.52885(14) 0.0367(6) Uani 1 1 d . .
O2 O 0.44011(15) 1.1359(2) 0.53059(14) 0.0338(6) Uani 1 1 d . .
O3 O 0.31945(16) 1.3215(2) 0.53822(13) 0.0313(6) Uani 1 1 d . .
S1 S 0.35115(6) 1.17683(9) 0.51581(5) 0.0264(2) Uani 1 1 d . .
H1 H 0.347(2) 0.566(4) 0.5476(18) 0.019(10) Uiso 1 1 d . .

loop_
_atom_site_aniso_label
_atom_site_aniso_U_11
_atom_site_aniso_U_22
_atom_site_aniso_U_33
_atom_site_aniso_U_23
_atom_site_aniso_U_13
_atom_site_aniso_U_12
Br1 0.0544(3) 0.0581(3) 0.0474(3) 0.0175(2) -0.0032(2) -0.0247(2)
C1 0.0222(18) 0.0190(16) 0.0228(19) 0.0023(14) 0.0045(14) -0.0001(13)
C2 0.0239(17) 0.0163(15) 0.0210(18) 0.0001(14) 0.0053(13) 0.0018(13)
C3 0.0240(18) 0.0198(16) 0.0245(19) -0.0008(14) 0.0004(14) -0.0013(13)
C4 0.0217(17) 0.0217(16) 0.0222(19) 0.0022(14) 0.0036(13) -0.0008(13)
C5 0.0223(17) 0.0214(16) 0.029(2) 0.0100(15) 0.0031(14) -0.0018(13)
C6 0.033(2) 0.0256(18) 0.030(2) 0.0068(16) -0.0011(16) -0.0042(15)
C7 0.039(2) 0.034(2) 0.036(2) 0.0100(18) -0.0095(17) -0.0063(17)
C8 0.036(2) 0.034(2) 0.058(3) 0.015(2) -0.014(2) 0.0038(17)
C9 0.040(2) 0.0249(18) 0.053(3) 0.0034(19) -0.0034(19) 0.0090(16)
C10 0.032(2) 0.0261(18) 0.033(2) 0.0041(16) -0.0033(16) 0.0025(15)
C11 0.0246(18) 0.0212(16) 0.027(2) -0.0068(15) 0.0033(14) 0.0036(13)
C12 0.028(2) 0.0213(17) 0.051(3) -0.0058(17) -0.0007(17) 0.0020(15)
C13 0.033(2) 0.031(2) 0.072(3) -0.012(2) -0.003(2) -0.0057(17)
C14 0.030(2) 0.055(3) 0.062(3) -0.020(2) -0.017(2) 0.0008(19)
C15 0.040(2) 0.048(2) 0.031(2) -0.0075(19) -0.0116(18) 0.0075(19)
C16 0.033(2) 0.0287(18) 0.026(2) -0.0028(16) -0.0007(15) 0.0015(15)
C17 0.0271(19) 0.0249(17) 0.028(2) -0.0015(16) 0.0027(15) 0.0038(14)
C18 0.0261(18) 0.0194(16) 0.028(2) -0.0013(15) 0.0058(14) 0.0063(13)
C19 0.0275(19) 0.0320(18) 0.027(2) -0.0008(16) -0.0030(15) 0.0011(15)
C20 0.037(2) 0.040(2) 0.023(2) 0.0056(17) -0.0033(16) 0.0038(17)
C21 0.030(2) 0.0317(18) 0.030(2) -0.0012(17) 0.0064(16) -0.0040(15)
C22 0.0248(19) 0.039(2) 0.034(2) -0.0013(18) -0.0031(16) -0.0043(16)
C23 0.0284(19) 0.038(2) 0.027(2) 0.0048(17) -0.0027(15) 0.0062(16)
C24 0.0279(19) 0.0191(16) 0.031(2) 0.0023(15) 0.0077(15) -0.0033(14)
C25 0.035(2) 0.0303(19) 0.029(2) 0.0037(17) 0.0075(16) 0.0022(16)
C26 0.038(2) 0.042(2) 0.037(2) 0.0101(19) 0.0039(18) -0.0011(18)
C27 0.046(2) 0.044(2) 0.033(2) -0.0030(19) 0.0119(18) -0.0149(19)
C28 0.042(2) 0.032(2) 0.045(3) -0.0064(19) 0.0184(19) -0.0038(17)
C29 0.033(2) 0.0234(18) 0.042(2) 0.0029(17) 0.0096(17) -0.0004(15)
C30 0.076(3) 0.066(3) 0.039(3) -0.010(2) -0.003(2) -0.011(3)
N1 0.0289(16) 0.0116(14) 0.0293(18) -0.0010(13) -0.0013(12) 0.0029(12)
N2 0.0234(15) 0.0134(12) 0.0271(16) 0.0006(12) 0.0028(12) 0.0033(10)
O1 0.0330(14) 0.0331(13) 0.0441(17) 0.0134(12) 0.0047(12) 0.0124(11)
O2 0.0266(13) 0.0233(12) 0.0515(17) 0.0043(12) -0.0011(12) -0.0035(10)
O3 0.0402(15) 0.0131(10) 0.0405(16) -0.0031(11) 0.0008(12) 0.0025(10)
S1 0.0291(5) 0.0151(4) 0.0348(5) 0.0005(4) 0.0009(4) -0.0003(3)

loop_
_atom_type_symbol
_atom_type_description
_atom_type_scat_dispersion_real
_atom_type_scat_dispersion_imag
_atom_type_scat_source
C C 0.0033 0.0016 'International Tables Vol C Tables 4.2.6.8 and 6.1.1.4'
H H 0.0000 0.0000 'International Tables Vol C Tables 4.2.6.8 and 6.1.1.4'
Br Br -0.2901 2.4595 'International Tables Vol C Tables 4.2.6.8 and 6.1.1.4'
O O 0.0106 0.0060 'International Tables Vol C Tables 4.2.6.8 and 6.1.1.4'
N N 0.0061 0.0033 'International Tables Vol C Tables 4.2.6.8 and 6.1.1.4'
S S 0.1246 0.1234 'International Tables Vol C Tables 4.2.6.8 and 6.1.1.4'

loop_
_geom_angle_atom_site_label_1
_geom_angle_atom_site_label_2
_geom_angle_atom_site_label_3
_geom_angle
C2 C1 C11 132.9(3)
N1 C1 C2 105.1(3)
N1 C1 C11 121.5(3)
C1 C2 C3 108.8(3)
C1 C2 N2 126.1(3)
C3 C2 N2 125.0(3)
C2 C3 H3 126.3
C4 C3 C2 107.4(3)
C4 C3 H3 126.3
C3 C4 C5 130.4(3)
N1 C4 C3 106.6(3)
N1 C4 C5 122.9(3)
C6 C5 C4 120.2(3)
C10 C5 C4 121.5(3)
C10 C5 C6 118.3(3)
C5 C6 H6 119.8
C7 C6 C5 120.3(3)
C7 C6 H6 119.8
C6 C7 H7 119.6
C6 C7 C8 120.8(4)
C8 C7 H7 119.6
C7 C8 H8 120.3
C9 C8 C7 119.3(3)
C9 C8 H8 120.3
C8 C9 H9 120.2
C10 C9 C8 119.6(4)
C10 C9 H9 120.2
C5 C10 H10 119.2
C9 C10 C5 121.7(3)
C9 C10 H10 119.2
C12 C11 C1 119.8(3)
C16 C11 C1 121.9(3)
C16 C11 C12 118.2(3)
C11 C12 H12 119.8
C13 C12 C11 120.5(4)
C13 C12 H12 119.8
C12 C13 H13 119.8
C12 C13 C14 120.5(4)
C14 C13 H13 119.8
C13 C14 H14 120.3
C15 C14 C13 119.4(4)
C15 C14 H14 120.3
C14 C15 H15 119.8
C14 C15 C16 120.5(4)
C16 C15 H15 119.8
C11 C16 H16 119.5
C15 C16 C11 121.0(3)
C15 C16 H16 119.5
N2 C17 C18 116.0(3)
O1 C17 C18 122.1(3)
O1 C17 N2 121.9(3)
C19 C18 C17 123.7(3)
C19 C18 C23 119.6(3)
C23 C18 C17 116.7(3)
C18 C19 H19 120.0
C18 C19 C20 119.9(3)
C20 C19 H19 120.0
C19 C20 H20 120.4
C21 C20 C19 119.3(3)
C21 C20 H20 120.4
C20 C21 Br1 119.4(3)
C22 C21 Br1 118.9(3)
C22 C21 C20 121.7(3)
C21 C22 H22 120.9
C21 C22 C23 118.2(3)
C23 C22 H22 120.9
C18 C23 C22 121.2(3)
C18 C23 H23 119.4
C22 C23 H23 119.4
C25 C24 S1 120.5(3)
C29 C24 C25 121.1(3)
C29 C24 S1 118.3(3)
C24 C25 H25 120.5
C26 C25 C24 118.9(3)
C26 C25 H25 120.5
C25 C26 H26 119.3
C25 C26 C27 121.3(4)
C27 C26 H26 119.3
C26 C27 C30 120.9(4)
C28 C27 C26 118.4(4)
C28 C27 C30 120.6(4)
C27 C28 H28 119.3
C29 C28 C27 121.4(4)
C29 C28 H28 119.3
C24 C29 H29 120.5
C28 C29 C24 118.9(4)
C28 C29 H29 120.5
C27 C30 H30A 109.5
C27 C30 H30B 109.5
C27 C30 H30C 109.5
H30A C30 H30B 109.5
H30A C30 H30C 109.5
H30B C30 H30C 109.5
C1 N1 H1 122(3)
C4 N1 C1 112.1(3)
C4 N1 H1 126(3)
C2 N2 S1 116.6(2)
C17 N2 C2 121.4(2)
C17 N2 S1 118.9(2)
N2 S1 C24 105.00(14)
O2 S1 C24 109.35(16)
O2 S1 N2 105.36(13)
O3 S1 C24 110.39(15)
O3 S1 N2 106.33(14)
O3 S1 O2 119.31(15)

loop_
_geom_bond_atom_site_label_1
_geom_bond_atom_site_label_2
_geom_bond_distance
Br1 C21 1.890(4)
C1 C2 1.391(4)
C1 C11 1.463(4)
C1 N1 1.368(4)
C2 C3 1.408(4)
C2 N2 1.438(4)
C3 H3 0.9500
C3 C4 1.378(4)
C4 C5 1.464(4)
C4 N1 1.368(4)
C5 C6 1.395(5)
C5 C10 1.386(5)
C6 H6 0.9500
C6 C7 1.377(5)
C7 H7 0.9500
C7 C8 1.387(5)
C8 H8 0.9500
C8 C9 1.386(5)
C9 H9 0.9500
C9 C10 1.378(5)
C10 H10 0.9500
C11 C12 1.398(5)
C11 C16 1.389(5)
C12 H12 0.9500
C12 C13 1.374(5)
C13 H13 0.9500
C13 C14 1.386(6)
C14 H14 0.9500
C14 C15 1.373(6)
C15 H15 0.9500
C15 C16 1.375(5)
C16 H16 0.9500
C17 C18 1.499(5)
C17 N2 1.411(4)
C17 O1 1.209(4)
C18 C19 1.380(5)
C18 C23 1.384(5)
C19 H19 0.9500
C19 C20 1.385(5)
C20 H20 0.9500
C20 C21 1.381(5)
C21 C22 1.373(5)
C22 H22 0.9500
C22 C23 1.384(5)
C23 H23 0.9500
C24 C25 1.387(5)
C24 C29 1.384(5)
C24 S1 1.746(4)
C25 H25 0.9500
C25 C26 1.377(5)
C26 H26 0.9500
C26 C27 1.393(6)
C27 C28 1.388(6)
C27 C30 1.526(6)
C28 H28 0.9500
C28 C29 1.381(5)
C29 H29 0.9500
C30 H30A 0.9800
C30 H30B 0.9800
C30 H30C 0.9800
N1 H1 0.76(3)
N2 S1 1.701(3)
O2 S1 1.428(2)
O3 S1 1.426(2)
